data_7105733
loop_
_publ_author_name
'Gorakh Yellol'
'Tsai-Wen Chung'
'Chung-Ming Sun'

_publ_section_title
;
 Novel Cyclization of Bis-Boc-Guanidines: Expeditive Traceless Synthesis
 of 1,3,5-Oxadiazinones under Microwave Conditions
;
_journal_name_full Chem.Commun.
_journal_page_first 9170
_journal_paper_doi 10.1039/c0cc03519j
_journal_volume 46
_journal_year 2010
_chemical_formula_moiety 'C12 H16 N6 O2'
_chemical_formula_sum 'C12 H16 N6 O2'
_chemical_formula_weight 276.31
_space_group_IT_number 2
_symmetry_cell_setting triclinic
_symmetry_Int_Tables_number 2
_symmetry_space_group_name_Hall '-P 1'
_symmetry_space_group_name_H-M 'P -1'
_atom_sites_solution_hydrogens geom
_atom_sites_solution_primary direct
_atom_sites_solution_secondary difmap
_audit_creation_method SHELXL-97
_cell_angle_alpha 82.0870(10)
_cell_angle_beta 73.1960(10)
_cell_angle_gamma 79.414(2)
_cell_formula_units_Z 2
_cell_length_a 7.3983(6)
_cell_length_b 8.0111(6)
_cell_length_c 11.8143(9)
_cell_measurement_reflns_used 2574
_cell_measurement_temperature 297(2)
_cell_measurement_theta_max 26.003
_cell_measurement_theta_min 2.596
_cell_volume 656.24(9)
_computing_cell_refinement 'Bruker SMART'
_computing_data_collection 'Bruker SMART'
_computing_data_reduction 'Bruker SHELXTL'
_computing_molecular_graphics 'Bruker SHELXTL'
_computing_publication_material 'Bruker SHELXTL'
_computing_structure_refinement 'SHELXL-97 (Sheldrick, 1997)'
_computing_structure_solution 'SHELXS-97 (Sheldrick, 1990)'
_diffrn_ambient_temperature 297(2)
_diffrn_measured_fraction_theta_full 0.982
_diffrn_measured_fraction_theta_max 0.982
_diffrn_measurement_device_type 'CCD area detector'
_diffrn_measurement_method 'phi and omega scans'
_diffrn_radiation_monochromator graphite
_diffrn_radiation_probe x-ray
_diffrn_radiation_type MoK\a
_diffrn_radiation_wavelength 0.71073
_diffrn_reflns_av_R_equivalents 0.0140
_diffrn_reflns_av_sigmaI/netI 0.0156
_diffrn_reflns_limit_h_max 9
_diffrn_reflns_limit_h_min -6
_diffrn_reflns_limit_k_max 9
_diffrn_reflns_limit_k_min -9
_diffrn_reflns_limit_l_max 14
_diffrn_reflns_limit_l_min -14
_diffrn_reflns_number 3742
_diffrn_reflns_theta_full 26.01
_diffrn_reflns_theta_max 26.01
_diffrn_reflns_theta_min 1.81
_diffrn_source 'fine-focus sealed tube'
_exptl_absorpt_coefficient_mu 0.101
_exptl_absorpt_correction_T_max 1.000
_exptl_absorpt_correction_T_min 0.879
_exptl_absorpt_correction_type empirical
_exptl_absorpt_process_details empirical
_exptl_crystal_colour colorless
_exptl_crystal_density_diffrn 1.398
_exptl_crystal_density_method 'not measured'
_exptl_crystal_description parallelepiped
_exptl_crystal_F_000 292
_exptl_crystal_size_max 0.63
_exptl_crystal_size_mid 0.61
_exptl_crystal_size_min 0.32
_refine_diff_density_max 0.342
_refine_diff_density_min -0.362
_refine_diff_density_rms 0.048
_refine_ls_extinction_coef 0.067(17)
_refine_ls_extinction_expression Fc^*^=kFc[1+0.001xFc^2^\l^3^/sin(2\q)]^-1/4^
_refine_ls_extinction_method SHELXL
_refine_ls_goodness_of_fit_ref 1.397
_refine_ls_hydrogen_treatment constr
_refine_ls_matrix_type full
_refine_ls_number_parameters 182
_refine_ls_number_reflns 2530
_refine_ls_number_restraints 0
_refine_ls_restrained_S_all 1.397
_refine_ls_R_factor_all 0.0566
_refine_ls_R_factor_gt 0.0509
_refine_ls_shift/su_max 0.001
_refine_ls_shift/su_mean 0.000
_refine_ls_structure_factor_coef Fsqd
_refine_ls_weighting_details 'calc w=1/[\s^2^(Fo^2^)+(0.1250P)^2^+0.0000P] where P=(Fo^2^+2Fc^2^)/3'
_refine_ls_weighting_scheme calc
_refine_ls_wR_factor_gt 0.1925
_refine_ls_wR_factor_ref 0.2033
_reflns_number_gt 2185
_reflns_number_total 2530
_reflns_threshold_expression >2sigma(I)
_cod_data_source_file C0CC03519J.TXT
_cod_data_source_block cnbr16m
_cod_depositor_comments
;
The following automatic conversions were performed:

'_refine_ls_hydrogen_treatment' value 'constro' was replaced with the
value 'constr' as specified in the replacement file
'src/cod-tools/trunk/data/replacement-values/replacement_values.lst'.

Automatic conversion script
Id: cif_fix_values 5376 2017-05-30 11:51:03Z andrius 
;
_cod_database_code 7105733

loop_
_symmetry_equiv_pos_as_xyz
'x, y, z'
'-x, -y, -z'

loop_
_atom_site_label
_atom_site_type_symbol
_atom_site_fract_x
_atom_site_fract_y
_atom_site_fract_z
_atom_site_U_iso_or_equiv
_atom_site_adp_type
_atom_site_occupancy
_atom_site_symmetry_multiplicity
_atom_site_calc_flag
_atom_site_refinement_flags
_atom_site_disorder_assembly
_atom_site_disorder_group
O1 O 0.21812(15) 0.92328(13) 0.61404(9) 0.0384(4) Uani 1 1 d . . .
O2 O 0.17988(19) 0.72326(14) 0.51572(10) 0.0513(4) Uani 1 1 d . . .
N1 N 0.27901(19) 1.11437(17) 0.71272(11) 0.0378(4) Uani 1 1 d . . .
N2 N 0.23309(19) 0.97829(16) 0.40895(11) 0.0366(4) Uani 1 1 d . . .
N3 N 0.30265(18) 1.18456(16) 0.51430(11) 0.0362(4) Uani 1 1 d . . .
N4 N 0.2949(2) 1.24320(17) 0.32046(11) 0.0411(4) Uani 1 1 d . . .
N5 N 0.1183(2) 1.51826(18) 0.19395(12) 0.0444(4) Uani 1 1 d . . .
N6 N 0.2762(3) 1.6580(3) 0.00017(16) 0.0797(7) Uani 1 1 d . . .
C1 C 0.3469(2) 1.2693(2) 0.72656(13) 0.0407(4) Uani 1 1 d . . .
H1A H 0.2524 1.3695 0.7216 0.049 Uiso 1 1 calc R . .
H1B H 0.4656 1.2851 0.6671 0.049 Uiso 1 1 calc R . .
C2 C 0.3756(5) 1.2335(3) 0.84899(18) 0.0848(9) Uani 1 1 d . . .
H2B H 0.5096 1.1947 0.8439 0.102 Uiso 1 1 calc R . .
H2C H 0.3352 1.3364 0.8901 0.102 Uiso 1 1 calc R . .
C3 C 0.2626(4) 1.1023(3) 0.91303(16) 0.0704(7) Uani 1 1 d . . .
H3B H 0.1393 1.1541 0.9598 0.085 Uiso 1 1 calc R . .
H3C H 0.3277 1.0290 0.9661 0.085 Uiso 1 1 calc R . .
C4 C 0.2367(3) 1.0007(2) 0.82253(14) 0.0473(5) Uani 1 1 d . . .
H4A H 0.3249 0.8945 0.8156 0.057 Uiso 1 1 calc R . .
H4B H 0.1071 0.9760 0.8427 0.057 Uiso 1 1 calc R . .
C5 C 0.2681(2) 1.07738(19) 0.60950(13) 0.0325(4) Uani 1 1 d . . .
C6 C 0.2097(2) 0.86783(19) 0.50573(13) 0.0360(4) Uani 1 1 d . . .
C7 C 0.2745(2) 1.13069(19) 0.41764(12) 0.0335(4) Uani 1 1 d . . .
C8 C 0.2461(3) 1.2131(2) 0.21430(14) 0.0439(5) Uani 1 1 d . . .
H8A H 0.2131 1.0994 0.2232 0.053 Uiso 1 1 calc R . .
H8B H 0.3553 1.2211 0.1456 0.053 Uiso 1 1 calc R . .
C9 C 0.0788(3) 1.3441(2) 0.19608(14) 0.0438(4) Uani 1 1 d . . .
H9A H 0.0544 1.3305 0.1218 0.053 Uiso 1 1 calc R . .
H9B H -0.0345 1.3258 0.2598 0.053 Uiso 1 1 calc R . .
C10 C 0.1699(3) 1.5463(2) 0.30090(14) 0.0473(5) Uani 1 1 d . . .
H10A H 0.0609 1.5386 0.3698 0.057 Uiso 1 1 calc R . .
H10B H 0.2035 1.6597 0.2923 0.057 Uiso 1 1 calc R . .
C11 C 0.3370(3) 1.4149(2) 0.31946(14) 0.0458(5) Uani 1 1 d . . .
H11A H 0.4510 1.4328 0.2562 0.055 Uiso 1 1 calc R . .
H11B H 0.3607 1.4274 0.3942 0.055 Uiso 1 1 calc R . .
C12 C 0.2074(3) 1.5910(2) 0.09041(15) 0.0487(5) Uani 1 1 d . . .

loop_
_atom_site_aniso_label
_atom_site_aniso_U_11
_atom_site_aniso_U_22
_atom_site_aniso_U_33
_atom_site_aniso_U_23
_atom_site_aniso_U_13
_atom_site_aniso_U_12
O1 0.0495(7) 0.0411(7) 0.0281(6) -0.0004(4) -0.0101(5) -0.0180(5)
O2 0.0748(9) 0.0415(7) 0.0399(7) -0.0043(5) -0.0100(6) -0.0229(6)
N1 0.0473(8) 0.0434(8) 0.0269(7) -0.0011(5) -0.0116(6) -0.0161(6)
N2 0.0435(8) 0.0388(7) 0.0286(7) -0.0042(5) -0.0089(5) -0.0094(5)
N3 0.0439(8) 0.0403(7) 0.0281(7) 0.0003(5) -0.0118(5) -0.0150(5)
N4 0.0580(9) 0.0412(8) 0.0288(7) 0.0024(5) -0.0155(6) -0.0170(6)
N5 0.0559(9) 0.0446(8) 0.0345(7) 0.0006(6) -0.0133(6) -0.0136(6)
N6 0.1084(17) 0.0771(13) 0.0506(10) 0.0235(9) -0.0194(10) -0.0316(12)
C1 0.0471(9) 0.0425(9) 0.0364(9) -0.0076(7) -0.0113(7) -0.0133(7)
C2 0.145(2) 0.0917(17) 0.0459(12) 0.0027(11) -0.0430(13) -0.0687(17)
C3 0.120(2) 0.0673(13) 0.0333(10) -0.0045(9) -0.0248(11) -0.0319(13)
C4 0.0650(11) 0.0522(10) 0.0288(8) 0.0032(7) -0.0137(7) -0.0226(8)
C5 0.0317(7) 0.0375(8) 0.0297(8) -0.0028(6) -0.0082(6) -0.0088(6)
C6 0.0389(8) 0.0395(8) 0.0301(8) -0.0069(6) -0.0054(6) -0.0105(6)
C7 0.0326(8) 0.0404(8) 0.0273(8) -0.0020(6) -0.0066(6) -0.0085(6)
C8 0.0635(11) 0.0434(9) 0.0277(8) -0.0023(6) -0.0137(7) -0.0136(7)
C9 0.0554(10) 0.0496(10) 0.0315(8) 0.0001(6) -0.0146(7) -0.0188(7)
C10 0.0676(11) 0.0446(9) 0.0328(8) -0.0038(7) -0.0128(8) -0.0172(8)
C11 0.0630(11) 0.0466(10) 0.0356(8) 0.0058(7) -0.0191(8) -0.0258(8)
C12 0.0609(11) 0.0463(10) 0.0403(9) 0.0053(7) -0.0194(8) -0.0094(8)

loop_
_atom_type_symbol
_atom_type_description
_atom_type_scat_dispersion_real
_atom_type_scat_dispersion_imag
_atom_type_scat_source
C C 0.0033 0.0016 'International Tables Vol C Tables 4.2.6.8 and 6.1.1.4'
H H 0.0000 0.0000 'International Tables Vol C Tables 4.2.6.8 and 6.1.1.4'
N N 0.0061 0.0033 'International Tables Vol C Tables 4.2.6.8 and 6.1.1.4'
O O 0.0106 0.0060 'International Tables Vol C Tables 4.2.6.8 and 6.1.1.4'

loop_
_geom_angle_atom_site_label_1
_geom_angle_atom_site_label_2
_geom_angle_atom_site_label_3
_geom_angle
_geom_angle_site_symmetry_1
_geom_angle_site_symmetry_3
_geom_angle_publ_flag
C5 O1 C6 117.82(11) . . ?
C5 N1 C1 122.77(13) . . ?
C5 N1 C4 123.71(14) . . ?
C1 N1 C4 113.41(12) . . ?
C6 N2 C7 117.69(13) . . ?
C5 N3 C7 114.00(13) . . ?
C7 N4 C8 122.16(13) . . ?
C7 N4 C11 122.75(13) . . ?
C8 N4 C11 114.38(12) . . ?
C12 N5 C9 117.25(14) . . ?
C12 N5 C10 118.30(14) . . ?
C9 N5 C10 112.98(12) . . ?
N1 C1 C2 102.30(13) . . ?
N1 C1 H1A 111.3 . . ?
C2 C1 H1A 111.3 . . ?
N1 C1 H1B 111.3 . . ?
C2 C1 H1B 111.3 . . ?
H1A C1 H1B 109.2 . . ?
C3 C2 C1 108.08(17) . . ?
C3 C2 H2B 110.1 . . ?
C1 C2 H2B 110.1 . . ?
C3 C2 H2C 110.1 . . ?
C1 C2 H2C 110.1 . . ?
H2B C2 H2C 108.4 . . ?
C2 C3 C4 107.44(16) . . ?
C2 C3 H3B 110.2 . . ?
C4 C3 H3B 110.2 . . ?
C2 C3 H3C 110.2 . . ?
C4 C3 H3C 110.2 . . ?
H3B C3 H3C 108.5 . . ?
N1 C4 C3 102.94(14) . . ?
N1 C4 H4A 111.2 . . ?
C3 C4 H4A 111.2 . . ?
N1 C4 H4B 111.2 . . ?
C3 C4 H4B 111.2 . . ?
H4A C4 H4B 109.1 . . ?
N3 C5 N1 121.62(14) . . ?
N3 C5 O1 125.04(13) . . ?
N1 C5 O1 113.34(13) . . ?
O2 C6 N2 128.32(14) . . ?
O2 C6 O1 113.44(13) . . ?
N2 C6 O1 118.24(12) . . ?
N2 C7 N4 117.64(13) . . ?
N2 C7 N3 126.75(13) . . ?
N4 C7 N3 115.60(13) . . ?
N4 C8 C9 109.69(14) . . ?
N4 C8 H8A 109.7 . . ?
C9 C8 H8A 109.7 . . ?
N4 C8 H8B 109.7 . . ?
C9 C8 H8B 109.7 . . ?
H8A C8 H8B 108.2 . . ?
N5 C9 C8 110.80(13) . . ?
N5 C9 H9A 109.5 . . ?
C8 C9 H9A 109.5 . . ?
N5 C9 H9B 109.5 . . ?
C8 C9 H9B 109.5 . . ?
H9A C9 H9B 108.1 . . ?
N5 C10 C11 110.63(14) . . ?
N5 C10 H10A 109.5 . . ?
C11 C10 H10A 109.5 . . ?
N5 C10 H10B 109.5 . . ?
C11 C10 H10B 109.5 . . ?
H10A C10 H10B 108.1 . . ?
N4 C11 C10 109.88(13) . . ?
N4 C11 H11A 109.7 . . ?
C10 C11 H11A 109.7 . . ?
N4 C11 H11B 109.7 . . ?
C10 C11 H11B 109.7 . . ?
H11A C11 H11B 108.2 . . ?
N6 C12 N5 176.7(2) . . ?

loop_
_geom_bond_atom_site_label_1
_geom_bond_atom_site_label_2
_geom_bond_distance
_geom_bond_site_symmetry_2
_geom_bond_publ_flag
O1 C5 1.3422(18) . ?
O1 C6 1.4324(17) . ?
O2 C6 1.2020(18) . ?
N1 C5 1.3216(19) . ?
N1 C1 1.4668(19) . ?
N1 C4 1.4678(19) . ?
N2 C6 1.3355(19) . ?
N2 C7 1.3361(19) . ?
N3 C5 1.3101(18) . ?
N3 C7 1.3563(18) . ?
N4 C7 1.3484(19) . ?
N4 C8 1.4623(19) . ?
N4 C11 1.4631(19) . ?
N5 C12 1.323(2) . ?
N5 C9 1.473(2) . ?
N5 C10 1.477(2) . ?
N6 C12 1.146(2) . ?
C1 C2 1.504(2) . ?
C1 H1A 0.9700 . ?
C1 H1B 0.9700 . ?
C2 C3 1.454(3) . ?
C2 H2B 0.9700 . ?
C2 H2C 0.9700 . ?
C3 C4 1.502(2) . ?
C3 H3B 0.9700 . ?
C3 H3C 0.9700 . ?
C4 H4A 0.9700 . ?
C4 H4B 0.9700 . ?
C8 C9 1.515(2) . ?
C8 H8A 0.9700 . ?
C8 H8B 0.9700 . ?
C9 H9A 0.9700 . ?
C9 H9B 0.9700 . ?
C10 C11 1.516(3) . ?
C10 H10A 0.9700 . ?
C10 H10B 0.9700 . ?
C11 H11A 0.9700 . ?
C11 H11B 0.9700 . ?

loop_
_cod_related_entry_id
_cod_related_entry_database
_cod_related_entry_code
1 ChemSpider 30653233
